data_7132495
loop_
_publ_author_name
'Duwe, Dario'
'Saha, Koushik'
'Endres, Lukas'
'Br&#xfc;ckner, Tobias'
'Dewhurst, Rian D.'
'Dietz, Maximilian'
'Radacki, Krzysztof'
'Fantuzzi, Felipe'
'Braunschweig, Holger'

_publ_section_title
;
 Stepwise and selective synthesis of chelating, multimetallic and
 mixed-metal &#x3c0;-diborene complexes.
;
_journal_issue 9
_journal_name_full 'Chemical communications (Cambridge, England)'
_journal_page_first 1120
_journal_page_last 1123
_journal_paper_doi 10.1039/d3cc05477b
_journal_volume 60
_journal_year 2024
_chemical_formula_moiety '2(C51 H65 Au B2 Br N5), C7 H8'
_chemical_formula_sum 'C109 H138 Au2 B4 Br2 N10'
_chemical_formula_weight 2185.28
_space_group_crystal_system monoclinic
_space_group_IT_number 14
_space_group_name_Hall '-P 2yn'
_space_group_name_H-M_alt 'P 1 21/n 1'
_atom_sites_solution_hydrogens mixed
_atom_sites_solution_primary dual
_atom_sites_solution_secondary difmap
_audit_creation_date 2022-07-13
_audit_creation_method 'CIF-fill 1.3e (K.Radacki, 2005-22)'
_audit_update_record
;
2023-08-23 deposited with the CCDC.	2023-12-17 downloaded from the CCDC.
;
_cell_angle_alpha 90
_cell_angle_beta 93.295(13)
_cell_angle_gamma 90
_cell_formula_units_Z 2
_cell_length_a 12.547(6)
_cell_length_b 18.489(8)
_cell_length_c 21.362(8)
_cell_measurement_reflns_used 9893
_cell_measurement_temperature 100(2)
_cell_measurement_theta_max 25.33
_cell_measurement_theta_min 2.40
_cell_volume 4947(4)
_computing_cell_refinement 'Saint+ ver. 8.40A (Bruker AXS)'
_computing_data_collection 'BIS 2011.8 / APEX4 ver. 2021.10 (Bruker AXS)'
_computing_data_reduction 'Saint+ ver. 8.40A (Bruker AXS)'
_computing_molecular_graphics 'ShelXLe (Huebschle et all, 2011)'
_computing_publication_material 'SHELXL-2018/3 (Sheldrick, 2018)'
_computing_structure_refinement 'SHELXL-2018/3 (Sheldrick, 2018)'
_computing_structure_solution 'SHELXT 2014/5 (Sheldrick, 2014)'
_diffrn_ambient_environment N~2~
_diffrn_ambient_temperature 100(2)
_diffrn_detector CCD
_diffrn_detector_area_resol_mean 4.166
_diffrn_detector_type Apex2
_diffrn_measured_fraction_theta_full 0.996
_diffrn_measured_fraction_theta_max 0.996
_diffrn_measurement_device 'four-circle diffractometer'
_diffrn_measurement_device_type 'Bruker X8-APEX II'
_diffrn_measurement_method '\f and \w scans'
_diffrn_orient_matrix_type
;
 Sparks R.A., Computational Crystallography p1-18 (Clarendon Press, 1982)
;
_diffrn_orient_matrix_UB_11 -0,0721104
_diffrn_orient_matrix_UB_12 0,0171465
_diffrn_orient_matrix_UB_13 0,0110977
_diffrn_orient_matrix_UB_21 -0,0102706
_diffrn_orient_matrix_UB_22 -0,0455928
_diffrn_orient_matrix_UB_23 0,0241072
_diffrn_orient_matrix_UB_31 0,0326734
_diffrn_orient_matrix_UB_32 0,0235107
_diffrn_orient_matrix_UB_33 0,0386559
_diffrn_radiation_monochromator 'multi-layer mirror'
_diffrn_radiation_probe x-ray
_diffrn_radiation_type MoK\a
_diffrn_radiation_wavelength 0.71073
_diffrn_radiation_xray_symbol K-L~2,3~
_diffrn_reflns_av_R_equivalents 0.0779
_diffrn_reflns_av_unetI/netI 0.0425
_diffrn_reflns_Laue_measured_fraction_full 0.996
_diffrn_reflns_Laue_measured_fraction_max 0.996
_diffrn_reflns_limit_h_max 15
_diffrn_reflns_limit_h_min -15
_diffrn_reflns_limit_k_max 22
_diffrn_reflns_limit_k_min -22
_diffrn_reflns_limit_l_max 25
_diffrn_reflns_limit_l_min -25
_diffrn_reflns_number 73717
_diffrn_reflns_point_group_measured_fraction_full 0.996
_diffrn_reflns_point_group_measured_fraction_max 0.996
_diffrn_reflns_theta_full 25.451
_diffrn_reflns_theta_max 25.451
_diffrn_reflns_theta_min 2.142
_diffrn_source 'rotating-anode X-ray tube'
_diffrn_source_type 'Nonius FR-591'
_diffrn_standards_number 0
_exptl_absorpt_coefficient_mu 3.823
_exptl_absorpt_correction_T_max 0.7452
_exptl_absorpt_correction_T_min 0.5218
_exptl_absorpt_correction_type multi-scan
_exptl_absorpt_process_details 'SADABS 2016/2 (Bruker AXS)'
_exptl_crystal_colour yellow
_exptl_crystal_density_diffrn 1.467
_exptl_crystal_description block
_exptl_crystal_F_000 2220
_exptl_crystal_preparation
;
 Crystalls were grown from saturated solution. For data collection the 
 crystal was immersed in a film of perfluoropolyether oil, mounted on a 
 polyimide loop and transferred to stream of cold nitrogen (Oxford Cryostream 
 700).
;
_exptl_crystal_size_max 0.362
_exptl_crystal_size_mid 0.359
_exptl_crystal_size_min 0.228
_refine_diff_density_max 0.952
_refine_diff_density_min -1.222
_refine_diff_density_rms 0.103
_refine_ls_extinction_method none
_refine_ls_goodness_of_fit_ref 1.030
_refine_ls_hydrogen_treatment mixed
_refine_ls_matrix_type full
_refine_ls_number_parameters 662
_refine_ls_number_reflns 9121
_refine_ls_number_restraints 291
_refine_ls_restrained_S_all 1.024
_refine_ls_R_factor_all 0.0516
_refine_ls_R_factor_gt 0.0342
_refine_ls_shift/su_max 0.005
_refine_ls_shift/su_mean 0.000
_refine_ls_structure_factor_coef Fsqd
_refine_ls_weighting_details
;
 w=1/[\s^2^(Fo^2^)+(0.0248P)^2^+12.8613P] where P=(Fo^2^+2Fc^2^)/3
;
_refine_ls_weighting_scheme calc
_refine_ls_wR_factor_gt 0.0697
_refine_ls_wR_factor_ref 0.0753
_reflns_Friedel_coverage 0.000
_reflns_number_gt 7235
_reflns_number_total 9121
_reflns_threshold_expression 'I > 2\s(I)'
_cod_data_source_file d3cc05477b2.cif
_cod_data_source_block test_a_CCDC1
_cod_depositor_comments 'Adding full bibliography for 7132494--7132501.cif.'
_cod_original_sg_symbol_H-M 'P 21/n'
_cod_database_code 7132495
_shelx_shelxl_version_number 2018/3
_shelx_space_group_comment
;
 The symmetry employed for this shelxl refinement is uniquely defined by the 
 following loop, which should always be used as a source of symmetry 
 information in preference to the above space-group names. They are only 
 intended as comments.
;
_exptl_absorpt_special_details
;
 Incident beam scaling, empirical absorption correction using spherical 
 harmonics, and outlier rejection was employed as implemented in SADABS. 
 Additional spherical absorption correction with mu*r value set to 0.2 was 
 applied.
;
_shelx_estimated_absorpt_t_min 0.338
_shelx_estimated_absorpt_t_max 0.476

loop_
_space_group_symop_operation_xyz
'x, y, z'
'-x+1/2, y+1/2, -z+1/2'
'-x, -y, -z'
'x-1/2, -y-1/2, z-1/2'

loop_
_atom_site_label
_atom_site_type_symbol
_atom_site_fract_x
_atom_site_fract_y
_atom_site_fract_z
_atom_site_U_iso_or_equiv
_atom_site_adp_type
_atom_site_occupancy
_atom_site_site_symmetry_order
_atom_site_calc_flag
_atom_site_refinement_flags_posn
_atom_site_refinement_flags_adp
_atom_site_refinement_flags_occupancy
_atom_site_disorder_assembly
_atom_site_disorder_group
B1_1 B 0.5399(3) 0.6977(2) 0.7773(2) 0.0194(11) Uani 1 1 d . . . . .
B2_1 B 0.5021(4) 0.6475(3) 0.7166(2) 0.0202(11) Uani 1 1 d . . . . .
H2_1 H 0.496(3) 0.675(2) 0.674(2) 0.018(11) Uiso 1 1 d . . . . .
Au3_1 Au 0.67208(2) 0.62924(2) 0.74221(2) 0.02426(6) Uani 1 1 d . . . . .
C5_1 C 0.5514(3) 0.7806(2) 0.7562(2) 0.0190(9) Uani 1 1 d . . . . .
N6_1 N 0.6219(3) 0.81170(18) 0.71985(17) 0.0234(8) Uani 1 1 d . . . . .
C7_1 C 0.6018(5) 0.8894(3) 0.7098(3) 0.0551(19) Uani 1 1 d . . . . .
H7A_1 H 0.590675 0.900662 0.664623 0.066 Uiso 1 1 calc R U . . .
H7AB_1 H 0.661780 0.918892 0.727949 0.066 Uiso 1 1 calc R U . . .
C8_1 C 0.5008(4) 0.9026(2) 0.7440(3) 0.0354(12) Uani 1 1 d . . . . .
H8A_1 H 0.512051 0.940103 0.776807 0.042 Uiso 1 1 calc R U . . .
H8AB_1 H 0.440859 0.917369 0.714584 0.042 Uiso 1 1 calc R U . . .
N9_1 N 0.4811(3) 0.83126(18) 0.77169(18) 0.0273(9) Uani 1 1 d . . . . .
C10_1 C 0.7211(3) 0.7850(2) 0.6980(2) 0.0252(10) Uani 1 1 d . . . . .
C11_1 C 0.7267(4) 0.7719(2) 0.6342(2) 0.0329(12) Uani 1 1 d . . . . .
C12_1 C 0.8253(4) 0.7538(3) 0.6123(3) 0.0468(15) Uani 1 1 d . . . . .
H12_1 H 0.830801 0.745020 0.568775 0.056 Uiso 1 1 calc R U . . .
C13_1 C 0.9141(5) 0.7484(3) 0.6516(4) 0.0552(18) Uani 1 1 d . . . . .
H13_1 H 0.980412 0.735018 0.635522 0.066 Uiso 1 1 calc R U . . .
C14_1 C 0.9080(4) 0.7621(3) 0.7142(4) 0.0509(17) Uani 1 1 d . . . . .
H14_1 H 0.970706 0.758513 0.741087 0.061 Uiso 1 1 calc R U . . .
C15_1 C 0.8109(4) 0.7815(3) 0.7398(3) 0.0346(12) Uani 1 1 d . . . . .
C16_1 C 0.3854(3) 0.8190(2) 0.8034(2) 0.0218(10) Uani 1 1 d . . . . .
C17_1 C 0.3830(3) 0.8367(2) 0.8665(2) 0.0223(10) Uani 1 1 d . . . . .
C18_1 C 0.2903(3) 0.8229(2) 0.8969(2) 0.0288(11) Uani 1 1 d . . . . .
H18_1 H 0.287040 0.835047 0.939990 0.035 Uiso 1 1 calc R U . . .
C19_1 C 0.2031(4) 0.7921(3) 0.8655(3) 0.0345(12) Uani 1 1 d . . . . .
H19_1 H 0.141137 0.781270 0.887286 0.041 Uiso 1 1 calc R U . . .
C20_1 C 0.2056(3) 0.7769(2) 0.8026(3) 0.0338(12) Uani 1 1 d . . . . .
H20_1 H 0.144387 0.756327 0.781276 0.041 Uiso 1 1 calc R U . . .
C21_1 C 0.2955(4) 0.7911(2) 0.7696(2) 0.0287(11) Uani 1 1 d . . . . .
C22_1 C 0.4599(3) 0.5667(2) 0.7063(2) 0.0235(10) Uani 1 1 d . . . . .
N23_1 N 0.4404(3) 0.51363(19) 0.74623(18) 0.0264(9) Uani 1 1 d . . . . .
C24_1 C 0.4113(4) 0.4448(3) 0.7151(2) 0.0361(13) Uani 1 1 d . . . . .
H24A_1 H 0.338195 0.429781 0.724417 0.043 Uiso 1 1 calc R U . . .
H24B_1 H 0.462053 0.405945 0.728309 0.043 Uiso 1 1 calc R U . . .
C25_1 C 0.4183(4) 0.4625(3) 0.6462(2) 0.0408(14) Uani 1 1 d . . . . .
H25A_1 H 0.474412 0.433484 0.627214 0.049 Uiso 1 1 calc R U . . .
H25B_1 H 0.349194 0.453926 0.622580 0.049 Uiso 1 1 calc R U . . .
N26_1 N 0.4458(3) 0.5399(2) 0.64737(18) 0.0312(10) Uani 1 1 d . . . . .
C27_1 C 0.4187(4) 0.5161(2) 0.8117(2) 0.0250(10) Uani 1 1 d . . . . .
C28_1 C 0.4937(4) 0.4871(2) 0.8551(2) 0.0297(11) Uani 1 1 d . . . . .
C29_1 C 0.4615(4) 0.4774(3) 0.9160(2) 0.0366(12) Uani 1 1 d . . . . .
H29_1 H 0.510209 0.457690 0.947117 0.044 Uiso 1 1 calc R U . . .
C30_1 C 0.3601(4) 0.4961(3) 0.9317(3) 0.0388(13) Uani 1 1 d . . . . .
H30_1 H 0.339097 0.487544 0.973083 0.047 Uiso 1 1 calc R U . . .
C31_1 C 0.2886(4) 0.5270(3) 0.8880(2) 0.0362(12) Uani 1 1 d . . . . .
H31_1 H 0.219904 0.541057 0.900071 0.043 Uiso 1 1 calc R U . . .
C32_1 C 0.3162(4) 0.5377(2) 0.8267(2) 0.0282(11) Uani 1 1 d . . . . .
C33_1 C 0.4518(5) 0.5787(3) 0.5892(2) 0.0419(14) Uani 1 1 d . . . . .
C34_1 C 0.3590(5) 0.6111(3) 0.5637(2) 0.0471(15) Uani 1 1 d . . . . .
C35_1 C 0.3649(6) 0.6479(4) 0.5072(3) 0.065(2) Uani 1 1 d . . . . .
H35_1 H 0.303065 0.671004 0.488956 0.078 Uiso 1 1 calc R U . . .
C36_1 C 0.4573(7) 0.6513(4) 0.4780(3) 0.078(2) Uani 1 1 d . . . . .
H36_1 H 0.460010 0.678585 0.440431 0.093 Uiso 1 1 calc R U . . .
C37_1 C 0.5477(6) 0.6162(4) 0.5014(3) 0.069(2) Uani 1 1 d . . . . .
H37_1 H 0.610920 0.617774 0.478954 0.083 Uiso 1 1 calc R U . . .
C38_1 C 0.5471(5) 0.5774(3) 0.5590(3) 0.0542(18) Uani 1 1 d D . . . .
C1_2 C 0.5401(3) 0.6889(2) 0.8517(2) 0.0236(8) Uani 0.86(2) 1 d D U P A 1
C2_2 N 0.6336(4) 0.6978(3) 0.8855(2) 0.0275(11) Uani 0.86(2) 1 d D U P A 1
C3_2 C 0.6341(6) 0.6925(4) 0.9477(3) 0.0313(12) Uani 0.86(2) 1 d D U P A 1
H3_2 H 0.700725 0.697847 0.970628 0.038 Uiso 0.86(2) 1 calc R U P A 1
C4_2 C 0.5451(7) 0.6798(4) 0.9816(3) 0.0313(12) Uani 0.86(2) 1 d D U P A 1
H4_2 H 0.550051 0.678030 1.026145 0.038 Uiso 0.86(2) 1 calc R U P A 1
C5_2 C 0.4496(6) 0.6698(4) 0.9482(3) 0.0281(11) Uani 0.86(2) 1 d D U P A 1
H5_2 H 0.386574 0.659724 0.969139 0.034 Uiso 0.86(2) 1 calc R U P A 1
C6_2 C 0.4464(6) 0.6746(7) 0.8827(3) 0.0268(10) Uani 0.86(2) 1 d D U P A 1
H6_2 H 0.380552 0.668105 0.859100 0.032 Uiso 0.86(2) 1 calc R U P A 1
C1_12 C 0.5401(3) 0.6889(2) 0.8517(2) 0.0236(8) Uani 0.14(2) 1 d D U P A 2
N2_12 N 0.4597(18) 0.673(4) 0.8890(10) 0.0263(14) Uani 0.14(2) 1 d D U P A 2
C3_12 C 0.482(3) 0.668(3) 0.9508(8) 0.0287(14) Uani 0.14(2) 1 d D U P A 2
H3_12 H 0.425059 0.656154 0.976501 0.034 Uiso 0.14(2) 1 calc R U P A 2
C4_12 C 0.582(3) 0.680(2) 0.9798(8) 0.0295(16) Uani 0.14(2) 1 d D U P A 2
H4_12 H 0.598710 0.665426 1.021943 0.035 Uiso 0.14(2) 1 calc R U P A 2
C5_12 C 0.656(2) 0.713(2) 0.9444(11) 0.0295(16) Uani 0.14(2) 1 d D U P A 2
H5_12 H 0.718809 0.733348 0.963823 0.035 Uiso 0.14(2) 1 calc R U P A 2
C6_12 C 0.6372(19) 0.715(3) 0.8792(11) 0.0266(15) Uani 0.14(2) 1 d D U P A 2
H6_12 H 0.689774 0.734537 0.853653 0.032 Uiso 0.14(2) 1 calc R U P A 2
C1_3 C 0.6297(5) 0.7750(3) 0.5898(2) 0.0474(15) Uani 1 1 d . . . . .
H1A_3 H 0.573055 0.801714 0.610489 0.057 Uiso 1 1 calc R U . . .
H1AB_3 H 0.603728 0.725038 0.582287 0.057 Uiso 1 1 calc R U . . .
C2_3 C 0.6455(5) 0.8102(3) 0.5270(3) 0.0528(16) Uani 1 1 d . . . . .
H2A_3 H 0.578362 0.808654 0.501258 0.079 Uiso 1 1 calc R U . . .
H2B_3 H 0.700826 0.784002 0.505643 0.079 Uiso 1 1 calc R U . . .
H2C_3 H 0.667597 0.860580 0.533500 0.079 Uiso 1 1 calc R U . . .
C1_4 C 0.4778(4) 0.8686(3) 0.9033(2) 0.0325(11) Uani 1 1 d . . . . .
H1A_4 H 0.542050 0.863116 0.878868 0.039 Uiso 1 1 calc R U . . .
H1AB_4 H 0.490233 0.841320 0.942942 0.039 Uiso 1 1 calc R U . . .
C2_4 C 0.4623(4) 0.9485(3) 0.9184(3) 0.0480(15) Uani 1 1 d . . . . .
H2A_4 H 0.525361 0.966581 0.942658 0.072 Uiso 1 1 calc R U . . .
H2B_4 H 0.399168 0.954134 0.942908 0.072 Uiso 1 1 calc R U . . .
H2C_4 H 0.452345 0.975953 0.879257 0.072 Uiso 1 1 calc R U . . .
C1_5 C 0.2923(5) 0.7761(3) 0.7002(2) 0.0450(15) Uani 1 1 d . . . . .
H1A_5 H 0.366329 0.775700 0.686396 0.054 Uiso 1 1 calc R U . . .
H1AB_5 H 0.261778 0.727364 0.692340 0.054 Uiso 1 1 calc R U . . .
C2_5 C 0.2282(4) 0.8301(3) 0.6612(3) 0.0464(14) Uani 1 1 d . . . . .
H2A_5 H 0.229993 0.817265 0.616795 0.070 Uiso 1 1 calc R U . . .
H2B_5 H 0.258709 0.878517 0.667947 0.070 Uiso 1 1 calc R U . . .
H2C_5 H 0.154185 0.829876 0.673539 0.070 Uiso 1 1 calc R U . . .
C1_6 C 0.6035(4) 0.4662(3) 0.8373(2) 0.0344(12) Uani 1 1 d . . . . .
H1A_6 H 0.616773 0.488028 0.796172 0.041 Uiso 1 1 calc R U . . .
H1AB_6 H 0.606521 0.412973 0.832521 0.041 Uiso 1 1 calc R U . . .
C2_6 C 0.6911(4) 0.4897(4) 0.8847(3) 0.0616(19) Uani 1 1 d . . . . .
H2A_6 H 0.760712 0.482205 0.867177 0.092 Uiso 1 1 calc R U . . .
H2B_6 H 0.686999 0.461014 0.923061 0.092 Uiso 1 1 calc R U . . .
H2C_6 H 0.682144 0.541033 0.894477 0.092 Uiso 1 1 calc R U . . .
C1_7 C 0.2414(4) 0.5710(3) 0.7775(2) 0.0358(12) Uani 1 1 d . . . . .
H1A_7 H 0.232963 0.536878 0.741838 0.043 Uiso 1 1 calc R U . . .
H1AB_7 H 0.275064 0.615402 0.761973 0.043 Uiso 1 1 calc R U . . .
C2_7 C 0.1312(4) 0.5904(3) 0.7979(3) 0.0444(14) Uani 1 1 d . . . . .
H2A_7 H 0.091384 0.615778 0.763694 0.067 Uiso 1 1 calc R U . . .
H2B_7 H 0.137944 0.621880 0.834827 0.067 Uiso 1 1 calc R U . . .
H2C_7 H 0.092937 0.546200 0.808300 0.067 Uiso 1 1 calc R U . . .
C1_8 C 0.2581(5) 0.6060(3) 0.5978(3) 0.0502(15) Uani 1 1 d . . . . .
H1A_8 H 0.270160 0.630248 0.638871 0.060 Uiso 1 1 calc R U . . .
H1AB_8 H 0.244016 0.554297 0.606054 0.060 Uiso 1 1 calc R U . . .
C2_8 C 0.1588(6) 0.6382(4) 0.5649(4) 0.074(2) Uani 1 1 d . . . . .
H2A_8 H 0.097540 0.630429 0.590546 0.111 Uiso 1 1 calc R U . . .
H2B_8 H 0.145421 0.614897 0.524022 0.111 Uiso 1 1 calc R U . . .
H2C_8 H 0.169296 0.690263 0.558909 0.111 Uiso 1 1 calc R U . . .
C1_9 C 0.6399(7) 0.5376(9) 0.5891(7) 0.062(3) Uani 0.823(19) 1 d D U P B 1
H1A_9 H 0.624476 0.485060 0.588331 0.074 Uiso 0.823(19) 1 calc R U P B 1
H1B_9 H 0.650307 0.552689 0.633522 0.074 Uiso 0.823(19) 1 calc R U P B 1
C2_9 C 0.7450(8) 0.5523(6) 0.5548(5) 0.065(3) Uani 0.823(19) 1 d D U P B 1
H2A_9 H 0.736662 0.534231 0.511645 0.098 Uiso 0.823(19) 1 calc R U P B 1
H2B_9 H 0.804877 0.527470 0.577018 0.098 Uiso 0.823(19) 1 calc R U P B 1
H2C_9 H 0.759062 0.604442 0.554200 0.098 Uiso 0.823(19) 1 calc R U P B 1
C1_19 C 0.650(3) 0.542(5) 0.579(4) 0.062(3) Uani 0.177(19) 1 d D U P B 2
H1A_19 H 0.625836 0.492097 0.569228 0.074 Uiso 0.177(19) 1 calc R U P B 2
H1B_19 H 0.641338 0.546427 0.624420 0.074 Uiso 0.177(19) 1 calc R U P B 2
C2_19 C 0.772(2) 0.523(3) 0.586(2) 0.063(4) Uani 0.177(19) 1 d D U P B 2
H2A_19 H 0.800073 0.517648 0.543825 0.095 Uiso 0.177(19) 1 calc R U P B 2
H2B_19 H 0.781798 0.476737 0.608351 0.095 Uiso 0.177(19) 1 calc R U P B 2
H2C_19 H 0.811136 0.560978 0.608725 0.095 Uiso 0.177(19) 1 calc R U P B 2
C1_10 C 0.801(2) 0.8007(16) 0.8125(13) 0.042(3) Uani 0.543(9) 1 d . U P C 1
H1A_10 H 0.738580 0.774367 0.827623 0.051 Uiso 0.543(9) 1 calc R U P C 1
H1B_10 H 0.865179 0.782342 0.836367 0.051 Uiso 0.543(9) 1 calc R U P C 1
C2_10 C 0.7882(8) 0.8805(5) 0.8280(5) 0.043(2) Uani 0.543(9) 1 d . U P C 1
H2A_10 H 0.850156 0.907379 0.814451 0.064 Uiso 0.543(9) 1 calc R U P C 1
H2B_10 H 0.783261 0.886274 0.873347 0.064 Uiso 0.543(9) 1 calc R U P C 1
H2C_10 H 0.723148 0.899246 0.806175 0.064 Uiso 0.543(9) 1 calc R U P C 1
C1_110 C 0.813(3) 0.792(2) 0.8032(15) 0.041(3) Uani 0.457(9) 1 d . U P C 2
H1A_110 H 0.738659 0.787329 0.816561 0.050 Uiso 0.457(9) 1 calc R U P C 2
H1B_110 H 0.834929 0.843018 0.811741 0.050 Uiso 0.457(9) 1 calc R U P C 2
C2_110 C 0.8869(10) 0.7410(8) 0.8450(6) 0.055(3) Uani 0.457(9) 1 d . U P C 2
H2A_110 H 0.865378 0.690663 0.837663 0.082 Uiso 0.457(9) 1 calc R U P C 2
H2B_110 H 0.880533 0.753033 0.889354 0.082 Uiso 0.457(9) 1 calc R U P C 2
H2C_110 H 0.961167 0.747408 0.834173 0.082 Uiso 0.457(9) 1 calc R U P C 2
Br4_11 Br 0.84610(17) 0.56774(15) 0.7339(3) 0.0376(7) Uani 0.751(19) 1 d . U P D 1
Br4_111 Br 0.8542(6) 0.5763(4) 0.7602(10) 0.037(2) Uani 0.249(19) 1 d . U P D 2
C1_13 C 0.1246(8) 0.3935(5) 1.0142(6) 0.111(5) Uiso 0.5 1 d G U P E -1
H1A_13 H 0.145853 0.375380 0.973628 0.167 Uiso 0.5 1 calc R U P E -1
H1B_13 H 0.188235 0.408676 1.039588 0.167 Uiso 0.5 1 calc R U P E -1
H1C_13 H 0.087836 0.355150 1.036076 0.167 Uiso 0.5 1 calc R U P E -1
C2_13 C 0.0508(6) 0.4571(4) 1.0038(4) 0.066(3) Uiso 0.5 1 d G U P E -1
C3_13 C 0.0087(6) 0.4932(4) 1.0540(3) 0.048(2) Uiso 0.5 1 d G U P E -1
H3_13 H 0.027493 0.477358 1.095498 0.058 Uiso 0.5 1 calc R U P E -1
C4_13 C -0.0593(7) 0.5512(4) 1.0451(4) 0.062(3) Uiso 0.5 1 d G U P E -1
H4_13 H -0.087027 0.574981 1.080024 0.074 Uiso 0.5 1 calc R U P E -1
C5_13 C -0.0872(6) 0.5746(4) 0.9845(5) 0.082(3) Uiso 0.5 1 d G U P E -1
H5_13 H -0.134344 0.614457 0.977850 0.098 Uiso 0.5 1 calc R U P E -1
C6_13 C -0.0461(7) 0.5397(5) 0.9340(4) 0.071(3) Uiso 0.5 1 d G U P E -1
H6_13 H -0.064800 0.555855 0.892636 0.085 Uiso 0.5 1 calc R U P E -1
C7_13 C 0.0219(7) 0.4815(4) 0.9434(3) 0.063(3) Uiso 0.5 1 d G U P E -1
H7_13 H 0.049270 0.457834 0.908287 0.076 Uiso 0.5 1 calc R U P E -1

loop_
_atom_site_aniso_label
_atom_site_aniso_U_11
_atom_site_aniso_U_22
_atom_site_aniso_U_33
_atom_site_aniso_U_23
_atom_site_aniso_U_13
_atom_site_aniso_U_12
B1_1 0.010(2) 0.013(2) 0.036(3) -0.001(2) 0.006(2) 0.0016(17)
B2_1 0.014(2) 0.021(3) 0.026(3) 0.001(2) 0.002(2) 0.0046(19)
Au3_1 0.01397(8) 0.01572(9) 0.04332(11) -0.00011(9) 0.00368(7) 0.00204(7)
C5_1 0.021(2) 0.019(2) 0.017(2) -0.0040(18) 0.0001(18) 0.0009(17)
N6_1 0.0253(19) 0.0164(18) 0.029(2) 0.0015(16) 0.0099(17) 0.0018(15)
C7_1 0.073(4) 0.023(3) 0.075(4) 0.017(3) 0.055(4) 0.021(3)
C8_1 0.044(3) 0.017(2) 0.048(3) 0.004(2) 0.022(3) 0.004(2)
N9_1 0.035(2) 0.0150(18) 0.034(2) 0.0053(17) 0.0160(18) 0.0061(16)
C10_1 0.023(2) 0.014(2) 0.039(3) -0.001(2) 0.010(2) -0.0021(18)
C11_1 0.035(3) 0.022(2) 0.042(3) -0.006(2) 0.015(2) 0.000(2)
C12_1 0.046(3) 0.033(3) 0.065(4) -0.005(3) 0.034(3) 0.001(3)
C13_1 0.041(3) 0.032(3) 0.096(6) 0.009(3) 0.033(4) 0.006(3)
C14_1 0.021(3) 0.032(3) 0.099(6) 0.018(3) -0.006(3) -0.002(2)
C15_1 0.026(3) 0.023(2) 0.054(4) 0.008(2) -0.003(2) -0.008(2)
C16_1 0.020(2) 0.015(2) 0.031(3) 0.0005(19) 0.0065(19) 0.0050(17)
C17_1 0.022(2) 0.015(2) 0.030(3) -0.0007(19) 0.0031(19) 0.0046(17)
C18_1 0.027(2) 0.028(2) 0.032(3) 0.002(2) 0.009(2) 0.008(2)
C19_1 0.020(2) 0.030(3) 0.053(4) 0.010(3) 0.009(2) 0.004(2)
C20_1 0.014(2) 0.026(3) 0.060(4) -0.001(2) -0.010(2) 0.0060(19)
C21_1 0.032(3) 0.021(2) 0.032(3) -0.002(2) -0.006(2) 0.013(2)
C22_1 0.018(2) 0.026(2) 0.027(3) -0.007(2) 0.0067(19) -0.0025(18)
N23_1 0.032(2) 0.0203(19) 0.028(2) -0.0048(17) 0.0082(18) -0.0049(16)
C24_1 0.049(3) 0.024(2) 0.037(3) -0.013(2) 0.018(3) -0.016(2)
C25_1 0.053(3) 0.032(3) 0.039(3) -0.014(2) 0.016(3) -0.023(2)
N26_1 0.042(2) 0.026(2) 0.027(2) -0.0075(18) 0.0113(19) -0.0163(18)
C27_1 0.030(2) 0.019(2) 0.026(3) -0.004(2) 0.008(2) -0.0084(19)
C28_1 0.039(3) 0.018(2) 0.033(3) 0.000(2) 0.006(2) -0.004(2)
C29_1 0.048(3) 0.030(3) 0.031(3) 0.001(2) 0.001(2) -0.010(2)
C30_1 0.048(3) 0.038(3) 0.031(3) -0.001(2) 0.010(3) -0.013(3)
C31_1 0.034(3) 0.033(3) 0.043(3) -0.006(2) 0.013(2) -0.010(2)
C32_1 0.031(2) 0.024(2) 0.030(3) -0.006(2) 0.007(2) -0.008(2)
C33_1 0.059(4) 0.042(3) 0.026(3) -0.016(2) 0.017(3) -0.030(3)
C34_1 0.068(4) 0.049(3) 0.024(3) -0.012(3) 0.000(3) -0.022(3)
C35_1 0.099(5) 0.065(4) 0.030(3) -0.009(3) -0.001(4) -0.036(4)
C36_1 0.105(6) 0.094(6) 0.033(4) -0.009(4) -0.001(4) -0.053(5)
C37_1 0.089(5) 0.089(5) 0.032(3) -0.034(4) 0.033(4) -0.067(5)
C38_1 0.062(4) 0.062(4) 0.042(4) -0.032(3) 0.027(3) -0.042(3)
C1_2 0.0291(16) 0.0179(16) 0.0236(16) -0.0022(14) -0.0006(14) 0.0008(14)
C2_2 0.0309(18) 0.027(2) 0.0238(18) -0.0001(17) -0.0056(16) -0.0018(17)
C3_2 0.037(2) 0.030(2) 0.026(2) 0.0003(19) -0.0084(18) -0.006(2)
C4_2 0.042(3) 0.028(2) 0.024(2) -0.0002(18) -0.0035(19) -0.003(2)
C5_2 0.036(2) 0.024(2) 0.024(2) 0.0012(18) 0.0050(19) -0.002(2)
C6_2 0.033(2) 0.0216(19) 0.026(2) 0.0000(19) 0.0012(18) -0.001(2)
C1_12 0.0291(16) 0.0179(16) 0.0236(16) -0.0022(14) -0.0006(14) 0.0008(14)
N2_12 0.033(3) 0.021(3) 0.025(3) -0.001(3) 0.000(2) -0.001(3)
C3_12 0.036(3) 0.025(2) 0.025(2) 0.000(2) -0.001(2) -0.003(3)
C4_12 0.036(3) 0.027(3) 0.025(3) 0.000(3) -0.003(3) -0.004(3)
C5_12 0.036(3) 0.027(3) 0.025(3) 0.000(3) -0.005(3) -0.004(3)
C6_12 0.032(3) 0.023(3) 0.024(3) -0.001(3) -0.004(2) -0.002(3)
C1_3 0.058(4) 0.053(4) 0.032(3) -0.008(3) 0.014(3) -0.009(3)
C2_3 0.063(4) 0.054(4) 0.043(4) 0.006(3) 0.021(3) 0.006(3)
C1_4 0.030(2) 0.034(3) 0.033(3) -0.008(2) 0.000(2) 0.003(2)
C2_4 0.038(3) 0.047(3) 0.059(4) -0.022(3) 0.005(3) -0.004(3)
C1_5 0.055(3) 0.045(3) 0.032(3) -0.012(3) -0.015(3) 0.026(3)
C2_5 0.050(3) 0.051(4) 0.038(3) -0.004(3) -0.004(3) 0.017(3)
C1_6 0.042(3) 0.024(2) 0.038(3) -0.003(2) 0.006(2) 0.004(2)
C2_6 0.040(3) 0.080(5) 0.065(4) -0.030(4) 0.003(3) 0.016(3)
C1_7 0.027(3) 0.040(3) 0.041(3) -0.009(2) 0.008(2) -0.008(2)
C2_7 0.030(3) 0.045(3) 0.059(4) -0.005(3) 0.006(3) -0.014(2)
C1_8 0.066(4) 0.048(3) 0.037(3) -0.008(3) 0.002(3) -0.006(3)
C2_8 0.077(5) 0.067(5) 0.077(5) 0.014(4) -0.009(4) 0.016(4)
C1_9 0.058(4) 0.067(5) 0.065(6) -0.032(4) 0.046(4) -0.034(4)
C2_9 0.059(4) 0.074(5) 0.067(6) -0.017(4) 0.042(4) -0.026(4)
C1_19 0.058(5) 0.068(6) 0.064(7) -0.028(5) 0.045(5) -0.032(5)
C2_19 0.061(7) 0.070(7) 0.064(8) -0.024(7) 0.044(7) -0.030(6)
C1_10 0.042(6) 0.045(6) 0.038(6) 0.000(5) -0.010(5) -0.018(4)
C2_10 0.047(5) 0.048(5) 0.032(5) -0.001(4) -0.005(4) -0.009(4)
C1_110 0.042(6) 0.045(6) 0.037(6) -0.003(5) -0.003(5) -0.013(4)
C2_110 0.044(6) 0.074(7) 0.044(6) -0.016(6) -0.010(5) -0.003(5)
Br4_11 0.0182(4) 0.0253(6) 0.070(2) 0.0052(8) 0.0062(8) 0.0082(4)
Br4_111 0.0166(14) 0.0226(17) 0.072(5) 0.005(2) 0.010(2) 0.0105(11)

loop_
_atom_type_symbol
_atom_type_description
_atom_type_scat_dispersion_real
_atom_type_scat_dispersion_imag
_atom_type_scat_source
C C 0.0033 0.0016 'International Tables Vol C Tables 4.2.6.8 and 6.1.1.4'
H H 0.0000 0.0000 'International Tables Vol C Tables 4.2.6.8 and 6.1.1.4'
B B 0.0013 0.0007 'International Tables Vol C Tables 4.2.6.8 and 6.1.1.4'
N N 0.0061 0.0033 'International Tables Vol C Tables 4.2.6.8 and 6.1.1.4'
Br Br -0.2901 2.4595 'International Tables Vol C Tables 4.2.6.8 and 6.1.1.4'
Au Au -2.0133 8.8022 'International Tables Vol C Tables 4.2.6.8 and 6.1.1.4'

loop_
_exptl_crystal_face_index_h
_exptl_crystal_face_index_k
_exptl_crystal_face_index_l
_exptl_crystal_face_perp_dist
-1.00 1.00 1.00 0.0720
1.00 -1.00 -1.00 0.1230
-1.00 0.00 -1.00 0.0630
1.00 0.00 1.00 0.1810
-1.00 1.00 0.00 0.0770
0.00 -1.00 -1.00 0.0690
0.00 1.00 1.00 0.1140
-1.00 1.00 -1.00 0.0860
1.00 -1.00 1.00 0.1680
0.00 -1.00 0.00 0.1510
0.00 1.00 0.00 0.1400
1.00 1.00 -1.00 0.1770
-1.00 -1.00 1.00 0.1460
0.00 0.00 -1.00 0.0710

loop_
_geom_angle_atom_site_label_1
_geom_angle_atom_site_label_2
_geom_angle_atom_site_label_3
_geom_angle
_geom_angle_site_symmetry_1
_geom_angle_site_symmetry_3
_geom_angle_publ_flag
C1_12 B1_1 C5_1 112.3(4) . . ?
C1_2 B1_1 C5_1 112.3(4) . . ?
C1_12 B1_1 B2_1 135.4(4) . . ?
C1_2 B1_1 B2_1 135.4(4) . . ?
C5_1 B1_1 B2_1 110.2(4) . . ?
C1_12 B1_1 Au3_1 108.4(3) . . ?
C1_2 B1_1 Au3_1 108.4(3) . . ?
C5_1 B1_1 Au3_1 111.4(3) . . ?
B2_1 B1_1 Au3_1 66.7(2) . . ?
C22_1 B2_1 B1_1 135.8(4) . . ?
C22_1 B2_1 Au3_1 101.5(3) . . ?
B1_1 B2_1 Au3_1 70.0(2) . . ?
C22_1 B2_1 H2_1 110(2) . . ?
B1_1 B2_1 H2_1 114(2) . . ?
Au3_1 B2_1 H2_1 108(2) . . ?
B2_1 Au3_1 B1_1 43.29(18) . . ?
B2_1 Au3_1 Br4_11 154.1(2) . . ?
B1_1 Au3_1 Br4_11 162.2(2) . . ?
B2_1 Au3_1 Br4_111 165.0(4) . . ?
B1_1 Au3_1 Br4_111 148.9(5) . . ?
N9_1 C5_1 N6_1 108.0(4) . . ?
N9_1 C5_1 B1_1 121.8(4) . . ?
N6_1 C5_1 B1_1 130.1(4) . . ?
C5_1 N6_1 C10_1 130.7(4) . . ?
C5_1 N6_1 C7_1 112.9(3) . . ?
C10_1 N6_1 C7_1 115.6(3) . . ?
N6_1 C7_1 C8_1 103.2(4) . . ?
N6_1 C7_1 H7A_1 111.1 . . ?
C8_1 C7_1 H7A_1 111.1 . . ?
N6_1 C7_1 H7AB_1 111.1 . . ?
C8_1 C7_1 H7AB_1 111.1 . . ?
H7A_1 C7_1 H7AB_1 109.1 . . ?
N9_1 C8_1 C7_1 102.3(4) . . ?
N9_1 C8_1 H8A_1 111.3 . . ?
C7_1 C8_1 H8A_1 111.3 . . ?
N9_1 C8_1 H8AB_1 111.3 . . ?
C7_1 C8_1 H8AB_1 111.3 . . ?
H8A_1 C8_1 H8AB_1 109.2 . . ?
C5_1 N9_1 C16_1 126.0(4) . . ?
C5_1 N9_1 C8_1 113.5(3) . . ?
C16_1 N9_1 C8_1 119.7(3) . . ?
C11_1 C10_1 C15_1 122.3(4) . . ?
C11_1 C10_1 N6_1 118.1(4) . . ?
C15_1 C10_1 N6_1 119.2(4) . . ?
C12_1 C11_1 C10_1 118.0(5) . . ?
C12_1 C11_1 C1_3 120.1(5) . . ?
C10_1 C11_1 C1_3 121.9(4) . . ?
C13_1 C12_1 C11_1 121.6(6) . . ?
C13_1 C12_1 H12_1 119.2 . . ?
C11_1 C12_1 H12_1 119.2 . . ?
C12_1 C13_1 C14_1 119.9(5) . . ?
C12_1 C13_1 H13_1 120.0 . . ?
C14_1 C13_1 H13_1 120.0 . . ?
C13_1 C14_1 C15_1 121.7(5) . . ?
C13_1 C14_1 H14_1 119.1 . . ?
C15_1 C14_1 H14_1 119.1 . . ?
C1_110 C15_1 C10_1 126.2(16) . . ?
C1_110 C15_1 C14_1 117.3(16) . . ?
C10_1 C15_1 C14_1 116.5(5) . . ?
C10_1 C15_1 C1_10 120.1(12) . . ?
C14_1 C15_1 C1_10 123.4(12) . . ?
C17_1 C16_1 C21_1 121.6(4) . . ?
C17_1 C16_1 N9_1 119.2(4) . . ?
C21_1 C16_1 N9_1 119.2(4) . . ?
C18_1 C17_1 C16_1 118.5(4) . . ?
C18_1 C17_1 C1_4 119.0(4) . . ?
C16_1 C17_1 C1_4 122.5(4) . . ?
C19_1 C18_1 C17_1 120.8(5) . . ?
C19_1 C18_1 H18_1 119.6 . . ?
C17_1 C18_1 H18_1 119.6 . . ?
C18_1 C19_1 C20_1 120.0(4) . . ?
C18_1 C19_1 H19_1 120.0 . . ?
C20_1 C19_1 H19_1 120.0 . . ?
C19_1 C20_1 C21_1 121.5(4) . . ?
C19_1 C20_1 H20_1 119.3 . . ?
C21_1 C20_1 H20_1 119.3 . . ?
C20_1 C21_1 C16_1 117.5(4) . . ?
C20_1 C21_1 C1_5 119.3(5) . . ?
C16_1 C21_1 C1_5 123.3(5) . . ?
N23_1 C22_1 N26_1 107.8(4) . . ?
N23_1 C22_1 B2_1 132.2(4) . . ?
N26_1 C22_1 B2_1 119.8(4) . . ?
C22_1 N23_1 C27_1 130.5(4) . . ?
C22_1 N23_1 C24_1 113.4(4) . . ?
C27_1 N23_1 C24_1 114.2(3) . . ?
N23_1 C24_1 C25_1 103.0(4) . . ?
N23_1 C24_1 H24A_1 111.2 . . ?
C25_1 C24_1 H24A_1 111.2 . . ?
N23_1 C24_1 H24B_1 111.2 . . ?
C25_1 C24_1 H24B_1 111.2 . . ?
H24A_1 C24_1 H24B_1 109.1 . . ?
N26_1 C25_1 C24_1 102.6(4) . . ?
N26_1 C25_1 H25A_1 111.2 . . ?
C24_1 C25_1 H25A_1 111.2 . . ?
N26_1 C25_1 H25B_1 111.2 . . ?
C24_1 C25_1 H25B_1 111.2 . . ?
H25A_1 C25_1 H25B_1 109.2 . . ?
C22_1 N26_1 C33_1 127.4(4) . . ?
C22_1 N26_1 C25_1 113.0(4) . . ?
C33_1 N26_1 C25_1 119.6(4) . . ?
C28_1 C27_1 C32_1 123.6(4) . . ?
C28_1 C27_1 N23_1 118.4(4) . . ?
C32_1 C27_1 N23_1 117.2(4) . . ?
C27_1 C28_1 C29_1 116.6(4) . . ?
C27_1 C28_1 C1_6 121.9(4) . . ?
C29_1 C28_1 C1_6 121.5(5) . . ?
C30_1 C29_1 C28_1 121.1(5) . . ?
C30_1 C29_1 H29_1 119.5 . . ?
C28_1 C29_1 H29_1 119.5 . . ?
C29_1 C30_1 C31_1 120.8(5) . . ?
C29_1 C30_1 H30_1 119.6 . . ?
C31_1 C30_1 H30_1 119.6 . . ?
C30_1 C31_1 C32_1 120.6(5) . . ?
C30_1 C31_1 H31_1 119.7 . . ?
C32_1 C31_1 H31_1 119.7 . . ?
C31_1 C32_1 C27_1 117.2(5) . . ?
C31_1 C32_1 C1_7 122.7(4) . . ?
C27_1 C32_1 C1_7 120.2(4) . . ?
C38_1 C33_1 C34_1 123.3(6) . . ?
C38_1 C33_1 N26_1 118.7(6) . . ?
C34_1 C33_1 N26_1 117.8(5) . . ?
C35_1 C34_1 C33_1 117.6(6) . . ?
C35_1 C34_1 C1_8 122.7(6) . . ?
C33_1 C34_1 C1_8 119.6(5) . . ?
C36_1 C35_1 C34_1 121.0(8) . . ?
C36_1 C35_1 H35_1 119.5 . . ?
C34_1 C35_1 H35_1 119.5 . . ?
C35_1 C36_1 C37_1 121.5(7) . . ?
C35_1 C36_1 H36_1 119.3 . . ?
C37_1 C36_1 H36_1 119.3 . . ?
C36_1 C37_1 C38_1 120.4(6) . . ?
C36_1 C37_1 H37_1 119.8 . . ?
C38_1 C37_1 H37_1 119.8 . . ?
C33_1 C38_1 C37_1 116.0(7) . . ?
C33_1 C38_1 C1_9 118.6(6) . . ?
C37_1 C38_1 C1_9 125.3(6) . . ?
C33_1 C38_1 C1_19 129(3) . . ?
C37_1 C38_1 C1_19 115(3) . . ?
C2_2 C1_2 C6_2 119.6(4) . . ?
C2_2 C1_2 B1_1 118.1(4) . . ?
C6_2 C1_2 B1_1 122.3(4) . . ?
C3_2 C2_2 C1_2 118.6(5) . . ?
C2_2 C3_2 C4_2 125.2(6) . . ?
C2_2 C3_2 H3_2 117.4 . . ?
C4_2 C3_2 H3_2 117.4 . . ?
C5_2 C4_2 C3_2 117.1(5) . . ?
C5_2 C4_2 H4_2 121.4 . . ?
C3_2 C4_2 H4_2 121.4 . . ?
C4_2 C5_2 C6_2 119.1(5) . . ?
C4_2 C5_2 H5_2 120.4 . . ?
C6_2 C5_2 H5_2 120.4 . . ?
C5_2 C6_2 C1_2 120.3(5) . . ?
C5_2 C6_2 H6_2 119.8 . . ?
C1_2 C6_2 H6_2 119.8 . . ?
N2_12 C1_12 C6_12 119.0(8) . . ?
N2_12 C1_12 B1_1 130.6(10) . . ?
C6_12 C1_12 B1_1 109.4(11) . . ?
C3_12 N2_12 C1_12 118.5(9) . . ?
N2_12 C3_12 C4_12 124.3(9) . . ?
N2_12 C3_12 H3_12 117.9 . . ?
C4_12 C3_12 H3_12 117.9 . . ?
C5_12 C4_12 C3_12 116.5(9) . . ?
C5_12 C4_12 H4_12 121.7 . . ?
C3_12 C4_12 H4_12 121.7 . . ?
C4_12 C5_12 C6_12 118.8(9) . . ?
C4_12 C5_12 H5_12 120.6 . . ?
C6_12 C5_12 H5_12 120.6 . . ?
C5_12 C6_12 C1_12 119.7(9) . . ?
C5_12 C6_12 H6_12 120.1 . . ?
C1_12 C6_12 H6_12 120.1 . . ?
C11_1 C1_3 C2_3 115.7(5) . . ?
C11_1 C1_3 H1A_3 108.4 . . ?
C2_3 C1_3 H1A_3 108.4 . . ?
C11_1 C1_3 H1AB_3 108.4 . . ?
C2_3 C1_3 H1AB_3 108.4 . . ?
H1A_3 C1_3 H1AB_3 107.4 . . ?
C1_3 C2_3 H2A_3 109.5 . . ?
C1_3 C2_3 H2B_3 109.5 . . ?
H2A_3 C2_3 H2B_3 109.5 . . ?
C1_3 C2_3 H2C_3 109.5 . . ?
H2A_3 C2_3 H2C_3 109.5 . . ?
H2B_3 C2_3 H2C_3 109.5 . . ?
C17_1 C1_4 C2_4 112.5(4) . . ?
C17_1 C1_4 H1A_4 109.1 . . ?
C2_4 C1_4 H1A_4 109.1 . . ?
C17_1 C1_4 H1AB_4 109.1 . . ?
C2_4 C1_4 H1AB_4 109.1 . . ?
H1A_4 C1_4 H1AB_4 107.8 . . ?
C1_4 C2_4 H2A_4 109.5 . . ?
C1_4 C2_4 H2B_4 109.5 . . ?
H2A_4 C2_4 H2B_4 109.5 . . ?
C1_4 C2_4 H2C_4 109.5 . . ?
H2A_4 C2_4 H2C_4 109.5 . . ?
H2B_4 C2_4 H2C_4 109.5 . . ?
C2_5 C1_5 C21_1 113.9(4) . . ?
C2_5 C1_5 H1A_5 108.8 . . ?
C21_1 C1_5 H1A_5 108.8 . . ?
C2_5 C1_5 H1AB_5 108.8 . . ?
C21_1 C1_5 H1AB_5 108.8 . . ?
H1A_5 C1_5 H1AB_5 107.7 . . ?
C1_5 C2_5 H2A_5 109.5 . . ?
C1_5 C2_5 H2B_5 109.5 . . ?
H2A_5 C2_5 H2B_5 109.5 . . ?
C1_5 C2_5 H2C_5 109.5 . . ?
H2A_5 C2_5 H2C_5 109.5 . . ?
H2B_5 C2_5 H2C_5 109.5 . . ?
C28_1 C1_6 C2_6 113.5(4) . . ?
C28_1 C1_6 H1A_6 108.9 . . ?
C2_6 C1_6 H1A_6 108.9 . . ?
C28_1 C1_6 H1AB_6 108.9 . . ?
C2_6 C1_6 H1AB_6 108.9 . . ?
H1A_6 C1_6 H1AB_6 107.7 . . ?
C1_6 C2_6 H2A_6 109.5 . . ?
C1_6 C2_6 H2B_6 109.5 . . ?
H2A_6 C2_6 H2B_6 109.5 . . ?
C1_6 C2_6 H2C_6 109.5 . . ?
H2A_6 C2_6 H2C_6 109.5 . . ?
H2B_6 C2_6 H2C_6 109.5 . . ?
C32_1 C1_7 C2_7 116.1(4) . . ?
C32_1 C1_7 H1A_7 108.3 . . ?
C2_7 C1_7 H1A_7 108.3 . . ?
C32_1 C1_7 H1AB_7 108.3 . . ?
C2_7 C1_7 H1AB_7 108.3 . . ?
H1A_7 C1_7 H1AB_7 107.4 . . ?
C1_7 C2_7 H2A_7 109.5 . . ?
C1_7 C2_7 H2B_7 109.5 . . ?
H2A_7 C2_7 H2B_7 109.5 . . ?
C1_7 C2_7 H2C_7 109.5 . . ?
H2A_7 C2_7 H2C_7 109.5 . . ?
H2B_7 C2_7 H2C_7 109.5 . . ?
C34_1 C1_8 C2_8 116.4(5) . . ?
C34_1 C1_8 H1A_8 108.2 . . ?
C2_8 C1_8 H1A_8 108.2 . . ?
C34_1 C1_8 H1AB_8 108.2 . . ?
C2_8 C1_8 H1AB_8 108.2 . . ?
H1A_8 C1_8 H1AB_8 107.3 . . ?
C1_8 C2_8 H2A_8 109.5 . . ?
C1_8 C2_8 H2B_8 109.5 . . ?
H2A_8 C2_8 H2B_8 109.5 . . ?
C1_8 C2_8 H2C_8 109.5 . . ?
H2A_8 C2_8 H2C_8 109.5 . . ?
H2B_8 C2_8 H2C_8 109.5 . . ?
C38_1 C1_9 C2_9 111.6(9) . . ?
C38_1 C1_9 H1A_9 109.3 . . ?
C2_9 C1_9 H1A_9 109.3 . . ?
C38_1 C1_9 H1B_9 109.3 . . ?
C2_9 C1_9 H1B_9 109.3 . . ?
H1A_9 C1_9 H1B_9 108.0 . . ?
C1_9 C2_9 H2A_9 109.5 . . ?
C1_9 C2_9 H2B_9 109.5 . . ?
H2A_9 C2_9 H2B_9 109.5 . . ?
C1_9 C2_9 H2C_9 109.5 . . ?
H2A_9 C2_9 H2C_9 109.5 . . ?
H2B_9 C2_9 H2C_9 109.5 . . ?
C38_1 C1_19 C2_19 162(6) . . ?
C38_1 C1_19 H1A_19 95.5 . . ?
C2_19 C1_19 H1A_19 95.5 . . ?
C38_1 C1_19 H1B_19 95.5 . . ?
C2_19 C1_19 H1B_19 95.5 . . ?
H1A_19 C1_19 H1B_19 103.3 . . ?
C1_19 C2_19 H2A_19 109.5 . . ?
C1_19 C2_19 H2B_19 109.5 . . ?
H2A_19 C2_19 H2B_19 109.5 . . ?
C1_19 C2_19 H2C_19 109.5 . . ?
H2A_19 C2_19 H2C_19 109.5 . . ?
H2B_19 C2_19 H2C_19 109.5 . . ?
C2_10 C1_10 C15_1 116(2) . . ?
C2_10 C1_10 H1A_10 108.3 . . ?
C15_1 C1_10 H1A_10 108.3 . . ?
C2_10 C1_10 H1B_10 108.3 . . ?
C15_1 C1_10 H1B_10 108.3 . . ?
H1A_10 C1_10 H1B_10 107.4 . . ?
C1_10 C2_10 H2A_10 109.5 . . ?
C1_10 C2_10 H2B_10 109.5 . . ?
H2A_10 C2_10 H2B_10 109.5 . . ?
C1_10 C2_10 H2C_10 109.5 . . ?
H2A_10 C2_10 H2C_10 109.5 . . ?
H2B_10 C2_10 H2C_10 109.5 . . ?
C15_1 C1_110 C2_110 117(2) . . ?
C15_1 C1_110 H1A_110 108.2 . . ?
C2_110 C1_110 H1A_110 108.2 . . ?
C15_1 C1_110 H1B_110 108.2 . . ?
C2_110 C1_110 H1B_110 108.2 . . ?
H1A_110 C1_110 H1B_110 107.3 . . ?
C1_110 C2_110 H2A_110 109.5 . . ?
C1_110 C2_110 H2B_110 109.5 . . ?
H2A_110 C2_110 H2B_110 109.5 . . ?
C1_110 C2_110 H2C_110 109.5 . . ?
H2A_110 C2_110 H2C_110 109.5 . . ?
H2B_110 C2_110 H2C_110 109.5 . . ?
C2_13 C1_13 H1A_13 109.5 . . ?
C2_13 C1_13 H1B_13 109.5 . . ?
H1A_13 C1_13 H1B_13 109.5 . . ?
C2_13 C1_13 H1C_13 109.5 . . ?
H1A_13 C1_13 H1C_13 109.5 . . ?
H1B_13 C1_13 H1C_13 109.5 . . ?
C3_13 C2_13 C7_13 117.9 . . ?
C3_13 C2_13 C1_13 121.1 . . ?
C7_13 C2_13 C1_13 120.9 . . ?
C4_13 C3_13 C2_13 121.7 . . ?
C4_13 C3_13 H3_13 119.2 . . ?
C2_13 C3_13 H3_13 119.2 . . ?
C3_13 C4_13 C5_13 119.5 . . ?
C3_13 C4_13 H4_13 120.2 . . ?
C5_13 C4_13 H4_13 120.2 . . ?
C6_13 C5_13 C4_13 119.7 . . ?
C6_13 C5_13 H5_13 120.2 . . ?
C4_13 C5_13 H5_13 120.2 . . ?
C7_13 C6_13 C5_13 120.4 . . ?
C7_13 C6_13 H6_13 119.8 . . ?
C5_13 C6_13 H6_13 119.8 . . ?
C6_13 C7_13 C2_13 120.8 . . ?
C6_13 C7_13 H7_13 119.6 . . ?
C2_13 C7_13 H7_13 119.6 . . ?

loop_
_geom_bond_atom_site_label_1
_geom_bond_atom_site_label_2
_geom_bond_distance
_geom_bond_site_symmetry_2
_geom_bond_publ_flag
B1_1 C1_12 1.598(7) . ?
B1_1 C1_2 1.598(7) . ?
B1_1 C5_1 1.606(6) . ?
B1_1 B2_1 1.641(7) . ?
B1_1 Au3_1 2.249(4) . ?
B2_1 C22_1 1.595(6) . ?
B2_1 Au3_1 2.198(5) . ?
B2_1 H2_1 1.04(4) . ?
Au3_1 Br4_11 2.477(2) . ?
Au3_1 Br4_111 2.496(7) . ?
C5_1 N9_1 1.340(5) . ?
C5_1 N6_1 1.340(5) . ?
N6_1 C10_1 1.441(5) . ?
N6_1 C7_1 1.472(6) . ?
C7_1 C8_1 1.518(6) . ?
C7_1 H7A_1 0.9900 . ?
C7_1 H7AB_1 0.9900 . ?
C8_1 N9_1 1.472(6) . ?
C8_1 H8A_1 0.9900 . ?
C8_1 H8AB_1 0.9900 . ?
N9_1 C16_1 1.430(5) . ?
C10_1 C11_1 1.390(7) . ?
C10_1 C15_1 1.400(7) . ?
C11_1 C12_1 1.389(7) . ?
C11_1 C1_3 1.500(8) . ?
C12_1 C13_1 1.360(9) . ?
C12_1 H12_1 0.9500 . ?
C13_1 C14_1 1.369(9) . ?
C13_1 H13_1 0.9500 . ?
C14_1 C15_1 1.410(7) . ?
C14_1 H14_1 0.9500 . ?
C15_1 C1_110 1.37(3) . ?
C15_1 C1_10 1.61(3) . ?
C16_1 C17_1 1.390(6) . ?
C16_1 C21_1 1.402(6) . ?
C17_1 C18_1 1.388(6) . ?
C17_1 C1_4 1.508(6) . ?
C18_1 C19_1 1.373(7) . ?
C18_1 H18_1 0.9500 . ?
C19_1 C20_1 1.374(7) . ?
C19_1 H19_1 0.9500 . ?
C20_1 C21_1 1.390(7) . ?
C20_1 H20_1 0.9500 . ?
C21_1 C1_5 1.507(7) . ?
C22_1 N23_1 1.333(6) . ?
C22_1 N26_1 1.355(6) . ?
N23_1 C27_1 1.442(6) . ?
N23_1 C24_1 1.471(6) . ?
C24_1 C25_1 1.517(7) . ?
C24_1 H24A_1 0.9900 . ?
C24_1 H24B_1 0.9900 . ?
C25_1 N26_1 1.471(6) . ?
C25_1 H25A_1 0.9900 . ?
C25_1 H25B_1 0.9900 . ?
N26_1 C33_1 1.441(6) . ?
C27_1 C28_1 1.389(7) . ?
C27_1 C32_1 1.401(6) . ?
C28_1 C29_1 1.397(7) . ?
C28_1 C1_6 1.500(6) . ?
C29_1 C30_1 1.378(7) . ?
C29_1 H29_1 0.9500 . ?
C30_1 C31_1 1.380(7) . ?
C30_1 H30_1 0.9500 . ?
C31_1 C32_1 1.388(7) . ?
C31_1 H31_1 0.9500 . ?
C32_1 C1_7 1.500(7) . ?
C33_1 C38_1 1.391(7) . ?
C33_1 C34_1 1.392(8) . ?
C34_1 C35_1 1.391(8) . ?
C34_1 C1_8 1.498(8) . ?
C35_1 C36_1 1.349(10) . ?
C35_1 H35_1 0.9500 . ?
C36_1 C37_1 1.376(11) . ?
C36_1 H36_1 0.9500 . ?
C37_1 C38_1 1.425(9) . ?
C37_1 H37_1 0.9500 . ?
C38_1 C1_9 1.492(10) . ?
C38_1 C1_19 1.492(11) . ?
C1_2 C2_2 1.352(7) . ?
C1_2 C6_2 1.408(8) . ?
C2_2 C3_2 1.332(7) . ?
C3_2 C4_2 1.385(8) . ?
C3_2 H3_2 0.9500 . ?
C4_2 C5_2 1.372(8) . ?
C4_2 H4_2 0.9500 . ?
C5_2 C6_2 1.399(8) . ?
C5_2 H5_2 0.9500 . ?
C6_2 H6_2 0.9500 . ?
C1_12 N2_12 1.355(9) . ?
C1_12 C6_12 1.409(9) . ?
N2_12 C3_12 1.334(9) . ?
C3_12 C4_12 1.387(9) . ?
C3_12 H3_12 0.9500 . ?
C4_12 C5_12 1.373(10) . ?
C4_12 H4_12 0.9500 . ?
C5_12 C6_12 1.400(9) . ?
C5_12 H5_12 0.9500 . ?
C6_12 H6_12 0.9500 . ?
C1_3 C2_3 1.514(7) . ?
C1_3 H1A_3 0.9900 . ?
C1_3 H1AB_3 0.9900 . ?
C2_3 H2A_3 0.9800 . ?
C2_3 H2B_3 0.9800 . ?
C2_3 H2C_3 0.9800 . ?
C1_4 C2_4 1.527(7) . ?
C1_4 H1A_4 0.9900 . ?
C1_4 H1AB_4 0.9900 . ?
C2_4 H2A_4 0.9800 . ?
C2_4 H2B_4 0.9800 . ?
C2_4 H2C_4 0.9800 . ?
C1_5 C2_5 1.503(7) . ?
C1_5 H1A_5 0.9900 . ?
C1_5 H1AB_5 0.9900 . ?
C2_5 H2A_5 0.9800 . ?
C2_5 H2B_5 0.9800 . ?
C2_5 H2C_5 0.9800 . ?
C1_6 C2_6 1.514(8) . ?
C1_6 H1A_6 0.9900 . ?
C1_6 H1AB_6 0.9900 . ?
C2_6 H2A_6 0.9800 . ?
C2_6 H2B_6 0.9800 . ?
C2_6 H2C_6 0.9800 . ?
C1_7 C2_7 1.517(6) . ?
C1_7 H1A_7 0.9900 . ?
C1_7 H1AB_7 0.9900 . ?
C2_7 H2A_7 0.9800 . ?
C2_7 H2B_7 0.9800 . ?
C2_7 H2C_7 0.9800 . ?
C1_8 C2_8 1.517(9) . ?
C1_8 H1A_8 0.9900 . ?
C1_8 H1AB_8 0.9900 . ?
C2_8 H2A_8 0.9800 . ?
C2_8 H2B_8 0.9800 . ?
C2_8 H2C_8 0.9800 . ?
C1_9 C2_9 1.570(9) . ?
C1_9 H1A_9 0.9900 . ?
C1_9 H1B_9 0.9900 . ?
C2_9 H2A_9 0.9800 . ?
C2_9 H2B_9 0.9800 . ?
C2_9 H2C_9 0.9800 . ?
C1_19 C2_19 1.570(10) . ?
C1_19 H1A_19 0.9900 . ?
C1_19 H1B_19 0.9900 . ?
C2_19 H2A_19 0.9800 . ?
C2_19 H2B_19 0.9800 . ?
C2_19 H2C_19 0.9800 . ?
C1_10 C2_10 1.52(3) . ?
C1_10 H1A_10 0.9900 . ?
C1_10 H1B_10 0.9900 . ?
C2_10 H2A_10 0.9800 . ?
C2_10 H2B_10 0.9800 . ?
C2_10 H2C_10 0.9800 . ?
C1_110 C2_110 1.58(4) . ?
C1_110 H1A_110 0.9900 . ?
C1_110 H1B_110 0.9900 . ?
C2_110 H2A_110 0.9800 . ?
C2_110 H2B_110 0.9800 . ?
C2_110 H2C_110 0.9800 . ?
C1_13 C2_13 1.5058 . ?
C1_13 H1A_13 0.9800 . ?
C1_13 H1B_13 0.9800 . ?
C1_13 H1C_13 0.9800 . ?
C2_13 C3_13 1.3922 . ?
C2_13 C7_13 1.3946 . ?
C3_13 C4_13 1.3775 . ?
C3_13 H3_13 0.9500 . ?
C4_13 C5_13 1.3897 . ?
C4_13 H4_13 0.9500 . ?
C5_13 C6_13 1.3814 . ?
C5_13 H5_13 0.9500 . ?
C6_13 C7_13 1.3802 . ?
C6_13 H6_13 0.9500 . ?
C7_13 H7_13 0.9500 . ?
